data_4506401
loop_
_publ_author_name
'Ebenezer, Samuel'
'Muthiah, P. Thomas'

_publ_section_title
;
 Design of Co-crystals/Salts of Aminopyrimidines and Carboxylic Acids
 through Recurrently Occurring Synthons
;
_journal_issue 7
_journal_name_full 'Crystal Growth &amp; Design'
_journal_page_first 3766
_journal_paper_doi 10.1021/cg3005954
_journal_volume 12
_journal_year 2012
_chemical_formula_moiety 'C6 H10 N3 O2, C2 Cl3 O2'
_chemical_formula_sum 'C8 H10 Cl3 N3 O4'
_chemical_formula_weight 318.54
_chemical_name_systematic
;
 2-amino-4,6-dimethoxypyrimidine-trichloroacetic acid
;
_space_group_IT_number 14
_symmetry_cell_setting monoclinic
_symmetry_space_group_name_Hall '-P 2ybc'
_symmetry_space_group_name_H-M 'P 1 21/c 1'
_atom_sites_solution_hydrogens geom
_atom_sites_solution_primary direct
_atom_sites_solution_secondary difmap
_audit_creation_method SHELXL-97
_cell_angle_alpha 90.00
_cell_angle_beta 97.7280(10)
_cell_angle_gamma 90.00
_cell_formula_units_Z 4
_cell_length_a 12.2675(2)
_cell_length_b 15.2303(2)
_cell_length_c 7.12170(10)
_cell_measurement_reflns_used 2916
_cell_measurement_temperature 293(2)
_cell_measurement_theta_max 27.1
_cell_measurement_theta_min 1.7
_cell_volume 1318.52(3)
_computing_cell_refinement 'SAINT (Bruker, 2008)'
_computing_data_collection 'SMART APEX II (Bruker, 2008)'
_computing_data_reduction 'SAINT (Bruker, 2008)'
_computing_molecular_graphics 'Mercury 2.2 (Macrae et al., 2006)'
_computing_publication_material 'PLATON (Spek, 2003)'
_computing_structure_refinement 'SHELXL-97 (Sheldrick, 2008)'
_computing_structure_solution 'SHELXS-97 (Sheldrick, 2008)'
_diffrn_ambient_temperature 293(2)
_diffrn_measured_fraction_theta_full 0.999
_diffrn_measured_fraction_theta_max 0.999
_diffrn_measurement_device_type 'Bruker SMART APEX II CCD area-detector'
_diffrn_measurement_method '\f and \w scans'
_diffrn_radiation_monochromator graphite
_diffrn_radiation_source 'fine-focus sealed tube'
_diffrn_radiation_type MoK\a
_diffrn_radiation_wavelength 0.71073
_diffrn_reflns_av_R_equivalents 0.0281
_diffrn_reflns_av_sigmaI/netI 0.0249
_diffrn_reflns_limit_h_max 14
_diffrn_reflns_limit_h_min -15
_diffrn_reflns_limit_k_max 19
_diffrn_reflns_limit_k_min -17
_diffrn_reflns_limit_l_max 9
_diffrn_reflns_limit_l_min -8
_diffrn_reflns_number 13775
_diffrn_reflns_theta_full 27.15
_diffrn_reflns_theta_max 27.15
_diffrn_reflns_theta_min 1.68
_exptl_absorpt_coefficient_mu 0.704
_exptl_absorpt_correction_T_max 0.8720
_exptl_absorpt_correction_T_min 0.8605
_exptl_absorpt_correction_type multi-scan
_exptl_absorpt_process_details 'SADABS; (Bruker, 2008)'
_exptl_crystal_colour colourless
_exptl_crystal_density_diffrn 1.605
_exptl_crystal_density_method 'not measured'
_exptl_crystal_description Needle
_exptl_crystal_F_000 648
_exptl_crystal_size_max 0.22
_exptl_crystal_size_mid 0.20
_exptl_crystal_size_min 0.20
_refine_diff_density_max 0.248
_refine_diff_density_min -0.330
_refine_diff_density_rms 0.046
_refine_ls_extinction_method none
_refine_ls_goodness_of_fit_ref 1.043
_refine_ls_hydrogen_treatment constr
_refine_ls_matrix_type full
_refine_ls_number_parameters 165
_refine_ls_number_reflns 2916
_refine_ls_number_restraints 0
_refine_ls_restrained_S_all 1.043
_refine_ls_R_factor_all 0.0516
_refine_ls_R_factor_gt 0.0352
_refine_ls_shift/su_max 0.001
_refine_ls_shift/su_mean 0.000
_refine_ls_structure_factor_coef Fsqd
_refine_ls_weighting_details 'calc w=1/[\s^2^(Fo^2^)+(0.0346P)^2^+0.5808P] where P=(Fo^2^+2Fc^2^)/3'
_refine_ls_weighting_scheme calc
_refine_ls_wR_factor_gt 0.0814
_refine_ls_wR_factor_ref 0.0894
_reflns_number_gt 2241
_reflns_number_total 2916
_reflns_threshold_expression >2sigma(I)
_cod_data_source_file cg3005954_si_001.cif
_cod_data_source_block MOPTCAA
_cod_depositor_comments
;
The following automatic conversions were performed:

'_symmetry_cell_setting' value 'Monoclinic' changed to 'monoclinic'
according to /home/saulius/struct/CIF-dictionaries/cif_core.dic
dictionary named 'cif_core.dic' version 2.4.1 from 2010-06-29.

Automatic conversion script
Id: cif_fix_values 1891 2012-01-12 08:04:46Z andrius 

 Adding full bibliography for 4506394--4506407.cif.
;
_cod_original_sg_symbol_H-M 'P 21/c'
_cod_database_code 4506401

loop_
_symmetry_equiv_pos_as_xyz
'x, y, z'
'-x, y+1/2, -z+1/2'
'-x, -y, -z'
'x, -y-1/2, z-1/2'

loop_
_atom_site_label
_atom_site_type_symbol
_atom_site_fract_x
_atom_site_fract_y
_atom_site_fract_z
_atom_site_U_iso_or_equiv
_atom_site_adp_type
_atom_site_occupancy
_atom_site_symmetry_multiplicity
_atom_site_calc_flag
_atom_site_refinement_flags
Cl1 Cl 0.71688(5) 0.59890(4) 0.12044(8) 0.05654(18) Uani 1 1 d .
Cl2 Cl 0.93336(5) 0.57431(4) 0.32310(9) 0.05809(18) Uani 1 1 d .
Cl3 Cl 0.78287(5) 0.69452(4) 0.46485(9) 0.05950(19) Uani 1 1 d .
N1 N 0.73479(13) 0.39988(11) 0.8858(2) 0.0362(4) Uani 1 1 d .
H1 H 0.7610 0.4184 0.7869 0.043 Uiso 1 1 calc R
N3 N 0.58009(12) 0.37429(11) 1.0413(2) 0.0349(4) Uani 1 1 d .
O2 O 0.64754(11) 0.50951(11) 0.4381(2) 0.0508(4) Uani 1 1 d .
O7 O 0.60670(12) 0.30775(10) 1.3301(2) 0.0495(4) Uani 1 1 d .
C4 C 0.64771(17) 0.34066(13) 1.1816(3) 0.0376(4) Uani 1 1 d .
N2 N 0.56224(13) 0.43800(12) 0.7476(2) 0.0477(5) Uani 1 1 d .
H2A H 0.4923 0.4411 0.7481 0.057 Uiso 1 1 calc R
H2B H 0.5910 0.4572 0.6518 0.057 Uiso 1 1 calc R
O1 O 0.81371(12) 0.48754(12) 0.5973(2) 0.0583(5) Uani 1 1 d .
C2 C 0.62515(15) 0.40395(12) 0.8930(3) 0.0339(4) Uani 1 1 d .
C9 C 0.74746(15) 0.52117(13) 0.4734(3) 0.0365(4) Uani 1 1 d .
O8 O 0.90727(11) 0.36984(12) 1.0027(2) 0.0551(4) Uani 1 1 d .
C5 C 0.76220(17) 0.33531(14) 1.1875(3) 0.0433(5) Uani 1 1 d .
H5 H 0.8071 0.3116 1.2907 0.052 Uiso 1 1 calc R
C6 C 0.80353(16) 0.36672(13) 1.0340(3) 0.0386(4) Uani 1 1 d .
C10 C 0.79492(15) 0.59249(13) 0.3481(3) 0.0376(4) Uani 1 1 d .
C7 C 0.48962(18) 0.31504(16) 1.3329(3) 0.0526(6) Uani 1 1 d .
H7A H 0.4677 0.3753 1.3152 0.079 Uiso 1 1 calc R
H7B H 0.4718 0.2946 1.4526 0.079 Uiso 1 1 calc R
H7C H 0.4515 0.2801 1.2328 0.079 Uiso 1 1 calc R
C8 C 0.99098(19) 0.3439(2) 1.1552(4) 0.0686(7) Uani 1 1 d .
H8A H 0.9830 0.3775 1.2665 0.103 Uiso 1 1 calc R
H8B H 1.0624 0.3543 1.1187 0.103 Uiso 1 1 calc R
H8C H 0.9832 0.2826 1.1816 0.103 Uiso 1 1 calc R

loop_
_atom_site_aniso_label
_atom_site_aniso_U_11
_atom_site_aniso_U_22
_atom_site_aniso_U_33
_atom_site_aniso_U_23
_atom_site_aniso_U_13
_atom_site_aniso_U_12
Cl1 0.0671(4) 0.0595(4) 0.0402(3) 0.0135(3) -0.0034(3) -0.0088(3)
Cl2 0.0408(3) 0.0674(4) 0.0705(4) 0.0143(3) 0.0233(3) 0.0062(3)
Cl3 0.0605(4) 0.0443(3) 0.0742(4) -0.0135(3) 0.0107(3) -0.0022(3)
N1 0.0320(8) 0.0454(10) 0.0314(8) 0.0053(7) 0.0051(7) 0.0018(7)
N3 0.0353(9) 0.0366(9) 0.0330(8) 0.0026(7) 0.0056(7) -0.0006(7)
O2 0.0329(8) 0.0696(11) 0.0489(9) 0.0184(8) 0.0018(6) -0.0059(7)
O7 0.0513(9) 0.0572(10) 0.0418(8) 0.0175(7) 0.0130(7) 0.0032(7)
C4 0.0453(11) 0.0338(10) 0.0343(10) 0.0038(8) 0.0073(9) 0.0009(9)
N2 0.0312(9) 0.0738(13) 0.0378(9) 0.0183(9) 0.0031(7) 0.0035(8)
O1 0.0366(8) 0.0838(12) 0.0534(9) 0.0325(9) 0.0023(7) 0.0024(8)
C2 0.0328(10) 0.0361(10) 0.0328(10) 0.0009(8) 0.0038(8) -0.0004(8)
C9 0.0332(10) 0.0420(11) 0.0345(10) 0.0022(9) 0.0059(8) 0.0010(8)
O8 0.0317(8) 0.0845(12) 0.0488(9) 0.0137(8) 0.0044(7) 0.0115(7)
C5 0.0426(11) 0.0488(13) 0.0373(11) 0.0103(9) 0.0005(9) 0.0079(10)
C6 0.0336(10) 0.0427(12) 0.0390(10) 0.0004(9) 0.0028(8) 0.0061(9)
C10 0.0343(10) 0.0407(11) 0.0379(10) 0.0022(9) 0.0054(8) 0.0021(8)
C7 0.0515(13) 0.0618(15) 0.0481(13) 0.0110(11) 0.0198(11) 0.0022(11)
C8 0.0386(12) 0.098(2) 0.0658(16) 0.0118(15) -0.0055(11) 0.0197(13)

loop_
_atom_type_symbol
_atom_type_description
_atom_type_scat_dispersion_real
_atom_type_scat_dispersion_imag
_atom_type_scat_source
C C 0.0033 0.0016 'International Tables Vol C Tables 4.2.6.8 and 6.1.1.4'
H H 0.0000 0.0000 'International Tables Vol C Tables 4.2.6.8 and 6.1.1.4'
N N 0.0061 0.0033 'International Tables Vol C Tables 4.2.6.8 and 6.1.1.4'
O O 0.0106 0.0060 'International Tables Vol C Tables 4.2.6.8 and 6.1.1.4'
Cl Cl 0.1484 0.1585 'International Tables Vol C Tables 4.2.6.8 and 6.1.1.4'

loop_
_geom_angle_atom_site_label_1
_geom_angle_atom_site_label_2
_geom_angle_atom_site_label_3
_geom_angle
C2 N1 C6 120.29(16)
C2 N1 H1 119.9
C6 N1 H1 119.9
C4 N3 C2 116.58(16)
C4 O7 C7 117.78(16)
N3 C4 O7 118.97(18)
N3 C4 C5 124.95(18)
O7 C4 C5 116.08(17)
C2 N2 H2A 120.0
C2 N2 H2B 120.0
H2A N2 H2B 120.0
N2 C2 N3 119.73(17)
N2 C2 N1 118.04(17)
N3 C2 N1 122.23(17)
O1 C9 O2 129.17(19)
O1 C9 C10 115.95(17)
O2 C9 C10 114.80(17)
C6 O8 C8 117.80(17)
C6 C5 C4 116.00(18)
C6 C5 H5 122.0
C4 C5 H5 122.0
O8 C6 C5 128.52(18)
O8 C6 N1 111.55(17)
C5 C6 N1 119.93(18)
C9 C10 Cl2 112.80(13)
C9 C10 Cl1 111.30(13)
Cl2 C10 Cl1 109.12(11)
C9 C10 Cl3 106.18(13)
Cl2 C10 Cl3 109.15(11)
Cl1 C10 Cl3 108.13(10)
O7 C7 H7A 109.5
O7 C7 H7B 109.5
H7A C7 H7B 109.5
O7 C7 H7C 109.5
H7A C7 H7C 109.5
H7B C7 H7C 109.5
O8 C8 H8A 109.5
O8 C8 H8B 109.5
H8A C8 H8B 109.5
O8 C8 H8C 109.5
H8A C8 H8C 109.5
H8B C8 H8C 109.5

loop_
_geom_bond_atom_site_label_1
_geom_bond_atom_site_label_2
_geom_bond_distance
Cl1 C10 1.771(2)
Cl2 C10 1.753(2)
Cl3 C10 1.778(2)
N1 C2 1.354(2)
N1 C6 1.357(2)
N1 H1 0.8600
N3 C4 1.314(2)
N3 C2 1.335(2)
O2 C9 1.231(2)
O7 C4 1.329(2)
O7 C7 1.443(3)
C4 C5 1.402(3)
N2 C2 1.312(2)
N2 H2A 0.8600
N2 H2B 0.8600
O1 C9 1.228(2)
C9 C10 1.567(3)
O8 C6 1.322(2)
O8 C8 1.446(3)
C5 C6 1.353(3)
C5 H5 0.9300
C7 H7A 0.9600
C7 H7B 0.9600
C7 H7C 0.9600
C8 H8A 0.9600
C8 H8B 0.9600
C8 H8C 0.9600
